data_4319483
loop_
_publ_author_name
'M. Matzapetakis'
'M. Kourgiantakis'
'M. Dakanali'
'C. P. Raptopoulou'
'A. Terzis'
'A. Lakatos'
'T. Kiss'
'I. Banyai'
'L. Iordanidis'
'T. Mavromoustakos'
'A. Salifoglou'

_publ_section_title
;
 Synthesis, pH-Dependent Structural Characterization, and Solution
 Behavior of Aqueous Aluminum and Gallium Citrate Complexes
;
_journal_name_full 'Inorganic Chemistry'
_journal_page_first 1734
_journal_page_last 1744
_journal_paper_doi 10.1021/ic000461l
_journal_volume 40
_journal_year 2001
_chemical_formula_analytical (NH4)4{Al(C6H5O7)(C6H4O7)}.3H2O
_chemical_formula_sum 'C12 H31 Al N4 O17'
_chemical_formula_weight 530.39
_chemical_name_systematic
; 
 ? 
;
_space_group_IT_number 15
_symmetry_cell_setting monoclinic
_symmetry_space_group_name_Hall '-I 2ya'
_symmetry_space_group_name_H-M 'I 1 2/a 1'
_atom_sites_solution_hydrogens geom
_atom_sites_solution_primary direct
_atom_sites_solution_secondary difmap
_audit_creation_method SHELXL
_cell_angle_alpha 90.00
_cell_angle_beta 100.549(5)
_cell_angle_gamma 90.00
_cell_formula_units_Z 8
_cell_length_a 19.347(3)
_cell_length_b 9.857(1)
_cell_length_c 23.412(4)
_cell_measurement_reflns_used 25
_cell_measurement_temperature 298
_cell_measurement_theta_max 27
_cell_measurement_theta_min 12
_cell_volume 4389.3(11)
_computing_cell_refinement 'Program LEAST (UCLA Crystallographic package, C.E.Strouse 1994)'
_computing_data_collection 'Program COLLECT (UCLA Crystallographic package, C.E.Strouse 1994)'
_computing_data_reduction 'Program REDUCE (UCLA Crystallographic package, C.E.Strouse 1994)'
_computing_molecular_graphics ORTEP
_computing_structure_refinement 'SHELXL-93 (Sheldrick, 1993)'
_computing_structure_solution 'SHELXS-86 (Sheldrick, 1990)'
_diffrn_ambient_temperature 298
_diffrn_measurement_device 'P21 Nicolet upgraded by Crystal Logic'
_diffrn_measurement_method 'theta-2theta scans'
_diffrn_radiation_monochromator graphite
_diffrn_radiation_source 'fine-focus sealed tube'
_diffrn_radiation_type CuK\a
_diffrn_radiation_wavelength 1.54180
_diffrn_reflns_av_R_equivalents 0.0106
_diffrn_reflns_av_sigmaI/netI 0.0428
_diffrn_reflns_limit_h_max 22
_diffrn_reflns_limit_h_min -22
_diffrn_reflns_limit_k_max 0
_diffrn_reflns_limit_k_min -11
_diffrn_reflns_limit_l_max 27
_diffrn_reflns_limit_l_min 0
_diffrn_reflns_number 3830
_diffrn_reflns_theta_max 64.98
_diffrn_reflns_theta_min 3.84
_diffrn_standards_decay_% 1.5
_diffrn_standards_interval_count 97
_diffrn_standards_number 3
_exptl_absorpt_coefficient_mu 1.673
_exptl_absorpt_correction_T_max 1.00
_exptl_absorpt_correction_T_min 0.80
_exptl_absorpt_correction_type 'psi-scan empirical'
_exptl_crystal_colour colorless
_exptl_crystal_density_diffrn 1.605
_exptl_crystal_density_meas 1.58
_exptl_crystal_density_method 'floating method'
_exptl_crystal_description parallelipiped
_exptl_crystal_F_000 2240
_exptl_crystal_size_max 0.20
_exptl_crystal_size_mid 0.20
_exptl_crystal_size_min 0.10
_refine_diff_density_max 0.723
_refine_diff_density_min -0.483
_refine_diff_density_rms 0.048
_refine_ls_extinction_coef 0.00035(7)
_refine_ls_extinction_expression Fc^*^=kFc[1+0.001xFc^2^\l^3^/sin(2\q)]^-1/4^
_refine_ls_extinction_method SHELXL
_refine_ls_goodness_of_fit_all 1.032
_refine_ls_goodness_of_fit_obs 1.046
_refine_ls_matrix_type full
_refine_ls_number_parameters 433
_refine_ls_number_reflns 3724
_refine_ls_number_restraints 0
_refine_ls_restrained_S_all 1.032
_refine_ls_restrained_S_obs 1.046
_refine_ls_R_factor_all 0.0434
_refine_ls_R_factor_obs 0.0389
_refine_ls_shift/esd_max -0.009
_refine_ls_shift/esd_mean 0.001
_refine_ls_structure_factor_coef Fsqd
_refine_ls_weighting_details 'w=1/[\s^2^(Fo^2^)+(0.0376P)^2^+8.3175P] where P=(Fo^2^+2Fc^2^)/3'
_refine_ls_weighting_scheme calc
_refine_ls_wR_factor_all 0.1056
_refine_ls_wR_factor_obs 0.1010
_reflns_number_observed 3362
_reflns_number_total 3724
_reflns_observed_criterion >2sigma(I)
_cod_data_source_file ic000461l_3.cif
_cod_data_source_block shel93
_cod_depositor_comments
;
The following automatic conversions were performed:

'_refine_ls_weighting_scheme' value 'calc
w=1/[\s^2^(Fo^2^)+(0.0376P)^2^+8.3175P] where P=(Fo^2^+2Fc^2^)/3' was
changed to 'calc'. New tag '_refine_ls_weighting_details' was
created. The value of the new tag was set to
'w=1/[\s^2^(Fo^2^)+(0.0376P)^2^+8.3175P] where P=(Fo^2^+2Fc^2^)/3'.

Automatic conversion script
Id: cif_fix_values 3143 2015-03-26 13:38:13Z robertas 
;
_cod_original_cell_volume 4389(1)
_cod_database_code 4319483

loop_
_symmetry_equiv_pos_as_xyz
'x, y, z'
'x+1/2, -y, z'
'x+1/2, y+1/2, z+1/2'
'x+1, -y+1/2, z+1/2'
'-x, -y, -z'
'-x-1/2, y, -z'
'-x+1/2, -y+1/2, -z+1/2'
'-x, y+1/2, -z+1/2'

loop_
_atom_site_aniso_label
_atom_site_aniso_U_11
_atom_site_aniso_U_22
_atom_site_aniso_U_33
_atom_site_aniso_U_23
_atom_site_aniso_U_13
_atom_site_aniso_U_12
Al 0.0207(3) 0.0159(3) 0.0183(3) 0.0011(2) 0.0020(2) 0.0007(2)
O1 0.0255(7) 0.0217(7) 0.0378(8) 0.0080(6) 0.0062(6) 0.0009(6)
O3 0.0251(7) 0.0162(6) 0.0209(7) -0.0007(5) 0.0001(5) 0.0010(5)
O5 0.0337(8) 0.0197(7) 0.0203(7) 0.0015(5) 0.0005(6) 0.0029(6)
O11 0.0235(7) 0.0191(7) 0.0295(7) 0.0039(5) 0.0049(5) -0.0001(5)
O13 0.0226(7) 0.0169(7) 0.0215(6) 0.0008(5) 0.0010(5) -0.0002(5)
O15 0.0330(7) 0.0198(7) 0.0194(7) 0.0018(5) 0.0030(5) 0.0032(6)
O2 0.0320(9) 0.0438(11) 0.121(2) 0.0418(12) 0.0235(10) 0.0008(8)
O4 0.0414(9) 0.0237(7) 0.0300(8) -0.0075(6) 0.0003(6) 0.0045(6)
O6 0.0393(10) 0.0685(13) 0.0519(11) 0.0051(10) -0.0170(8) -0.0091(9)
O7 0.0342(9) 0.0705(13) 0.0370(9) 0.0039(9) 0.0025(7) -0.0167(9)
C1 0.0286(11) 0.0255(11) 0.0375(12) 0.0079(9) 0.0088(9) -0.0026(9)
C3 0.0244(10) 0.0157(9) 0.0236(10) 0.0002(7) 0.0023(7) 0.0022(7)
C2 0.0314(11) 0.0190(10) 0.0317(11) 0.0060(8) 0.0064(9) 0.0003(8)
C4 0.0218(9) 0.0194(9) 0.0250(10) -0.0015(8) 0.0038(8) 0.0001(7)
C5 0.0300(11) 0.0226(10) 0.0283(11) 0.0018(9) 0.0019(8) 0.0063(8)
C6 0.0268(11) 0.0279(11) 0.0358(12) -0.0054(9) -0.0006(9) 0.0068(9)
O12 0.0302(8) 0.0313(8) 0.0531(10) 0.0117(7) 0.0166(7) -0.0023(6)
O14 0.0440(9) 0.0217(7) 0.0305(8) -0.0068(6) 0.0011(6) 0.0041(6)
O16 0.0383(9) 0.0515(11) 0.0569(11) 0.0052(9) 0.0226(8) 0.0046(8)
O17 0.0376(11) 0.136(2) 0.0516(12) -0.0210(13) -0.0040(9) 0.0381(13)
C11 0.0265(10) 0.0211(10) 0.0214(9) 0.0007(8) 0.0050(8) -0.0042(8)
C12 0.0303(11) 0.0175(10) 0.0281(11) 0.0037(8) 0.0076(8) -0.0012(8)
C13 0.0227(9) 0.0147(9) 0.0245(10) 0.0019(7) 0.0039(7) 0.0022(7)
C14 0.0204(9) 0.0200(10) 0.0255(10) -0.0011(8) 0.0053(7) 0.0016(7)
C15 0.0313(11) 0.0234(11) 0.0337(12) 0.0063(9) 0.0010(9) 0.0094(9)
C16 0.0262(11) 0.0430(13) 0.0366(12) -0.0152(11) 0.0015(9) 0.0114(9)
OW1 0.0416(10) 0.0472(10) 0.0275(8) -0.0021(7) 0.0036(7) -0.0002(8)
OW2 0.0669(13) 0.0512(11) 0.0349(10) 0.0027(9) 0.0064(9) 0.0070(10)
OW3 0.0470(11) 0.0579(13) 0.0698(13) 0.0057(10) 0.0221(10) 0.0064(10)
N1 0.0300(10) 0.0419(12) 0.0297(10) -0.0035(9) 0.0019(8) 0.0016(9)
N2 0.0331(11) 0.0377(11) 0.0289(10) -0.0060(9) 0.0004(8) -0.0022(9)
N3 0.0519(14) 0.0304(11) 0.0426(13) -0.0080(9) 0.0214(10) -0.0038(10)
N4 0.0307(15) 0.0325(15) 0.036(2) 0.000 0.0052(12) 0.000
N5 0.045(2) 0.050(2) 0.036(2) 0.000 0.0140(14) 0.000

loop_
_atom_site_label
_atom_site_type_symbol
_atom_site_fract_x
_atom_site_fract_y
_atom_site_fract_z
_atom_site_U_iso_or_equiv
_atom_site_thermal_displace_type
_atom_site_occupancy
_atom_site_calc_flag
_atom_site_refinement_flags
_atom_site_disorder_group
Al Al 0.62761(3) 0.14537(5) 0.12694(2) 0.0185(2) Uani 1 d . .
O1 O 0.70405(7) 0.25100(14) 0.10669(6) 0.0283(3) Uani 1 d . .
O3 O 0.56342(7) 0.25860(13) 0.08324(5) 0.0212(3) Uani 1 d . .
O5 O 0.62323(7) 0.26589(13) 0.18947(6) 0.0251(3) Uani 1 d . .
O11 O 0.54901(7) 0.04225(13) 0.14727(6) 0.0240(3) Uani 1 d . .
O13 O 0.68852(7) 0.02684(13) 0.17190(5) 0.0207(3) Uani 1 d . .
O15 O 0.63152(7) 0.02265(13) 0.06481(6) 0.0243(3) Uani 1 d . .
O2 O 0.75874(9) 0.4336(2) 0.08345(11) 0.0644(7) Uani 1 d . .
O4 O 0.60048(8) 0.48378(15) 0.20288(6) 0.0325(4) Uani 1 d . .
O6 O 0.39537(10) 0.3845(2) 0.06217(8) 0.0564(5) Uani 1 d . .
O7 O 0.45057(9) 0.3636(2) 0.15340(7) 0.0477(5) Uani 1 d . .
C1 C 0.70436(11) 0.3745(2) 0.09060(10) 0.0302(5) Uani 1 d . .
C3 C 0.57628(10) 0.3917(2) 0.10477(8) 0.0215(4) Uani 1 d . .
C2 C 0.63654(11) 0.4552(2) 0.07940(9) 0.0273(4) Uani 1 d . .
C4 C 0.60039(10) 0.3835(2) 0.17139(8) 0.0222(4) Uani 1 d . .
C5 C 0.51003(11) 0.4793(2) 0.08907(9) 0.0274(4) Uani 1 d . .
C6 C 0.44590(11) 0.4056(2) 0.09966(10) 0.0310(5) Uani 1 d . .
O12 O 0.49254(8) -0.1217(2) 0.18291(7) 0.0371(4) Uani 1 d . .
O14 O 0.63927(8) -0.20031(15) 0.05319(6) 0.0328(4) Uani 1 d . .
O16 O 0.79525(9) -0.0991(2) 0.09574(8) 0.0471(5) Uani 1 d . .
O17 O 0.85894(10) -0.1970(3) 0.17170(9) 0.0767(8) Uani 1 d . .
C11 C 0.54639(10) -0.0777(2) 0.16811(8) 0.0229(4) Uani 1 d . .
C12 C 0.61164(11) -0.1654(2) 0.17602(9) 0.0250(4) Uani 1 d . .
C13 C 0.67281(10) -0.1062(2) 0.15020(8) 0.0207(4) Uani 1 d . .
C14 C 0.64762(10) -0.0974(2) 0.08401(8) 0.0218(4) Uani 1 d . .
C15 C 0.73636(11) -0.1997(2) 0.16611(10) 0.0301(5) Uani 1 d . .
C16 C 0.80092(11) -0.1627(2) 0.14173(10) 0.0358(5) Uani 1 d . .
OW1 O 0.52091(10) 0.2072(2) -0.02948(7) 0.0391(4) Uani 1 d . .
OW2 O 0.66120(11) 0.0664(2) 0.28513(9) 0.0514(5) Uani 1 d . .
OW3 O 0.64141(11) 0.2602(2) 0.42349(10) 0.0568(5) Uani 1 d . .
N1 N 0.42563(11) 0.0679(2) 0.05942(9) 0.0343(4) Uani 1 d . .
N2 N 0.82795(11) 0.1392(2) 0.18833(9) 0.0339(4) Uani 1 d . .
N3 N 0.50885(14) 0.1368(2) 0.25801(10) 0.0400(5) Uani 1 d . .
N4 N 0.2500 0.1562(3) 0.5000 0.0331(6) Uani 1 d S .
N5 N 0.7500 0.0967(4) 0.0000 0.0427(7) Uani 1 d S .
HO7 H 0.4067(20) 0.3032(40) 0.1543(16) 0.086(11) Uiso 1 d . .
H2A H 0.6215(12) 0.4597(23) 0.0378(11) 0.026(6) Uiso 1 d . .
H2B H 0.6470(13) 0.5458(27) 0.0934(11) 0.035(6) Uiso 1 d . .
H5A H 0.5021(13) 0.5030(27) 0.0476(12) 0.039(7) Uiso 1 d . .
H5B H 0.5157(12) 0.5632(26) 0.1117(11) 0.034(6) Uiso 1 d . .
H12A H 0.6270(12) -0.1767(24) 0.2172(11) 0.030(6) Uiso 1 d . .
H12B H 0.5975(13) -0.2507(27) 0.1598(11) 0.036(7) Uiso 1 d . .
H15A H 0.7511(13) -0.1985(25) 0.2083(12) 0.036(6) Uiso 1 d . .
H15B H 0.7222(15) -0.2911(34) 0.1555(13) 0.056(8) Uiso 1 d . .
HN1A H 0.4353(17) -0.0168(38) 0.0470(14) 0.064(10) Uiso 1 d . .
HN1B H 0.4665(20) 0.1047(36) 0.0824(16) 0.075(10) Uiso 1 d . .
HN1C H 0.4116(24) 0.1205(46) 0.0196(21) 0.119(16) Uiso 1 d . .
HN1D H 0.3866(19) 0.0695(35) 0.0795(15) 0.070(10) Uiso 1 d . .
HN2A H 0.7802(18) 0.1047(33) 0.1795(14) 0.062(9) Uiso 1 d . .
HN2B H 0.8442(17) 0.1474(33) 0.1558(15) 0.063(10) Uiso 1 d . .
HN2C H 0.8552(20) 0.0903(39) 0.2216(18) 0.087(12) Uiso 1 d . .
HN2D H 0.8247(17) 0.2264(38) 0.2006(15) 0.066(10) Uiso 1 d . .
HN3A H 0.5058(16) 0.2204(35) 0.2754(14) 0.057(9) Uiso 1 d . .
HN3B H 0.4737(21) 0.0785(40) 0.2658(17) 0.083(12) Uiso 1 d . .
HN3C H 0.5044(20) 0.1483(37) 0.2193(19) 0.084(12) Uiso 1 d . .
HN3D H 0.5523(21) 0.0991(38) 0.2683(16) 0.080(12) Uiso 1 d . .
HN4A H 0.2877(18) 0.2007(38) 0.4925(16) 0.074(11) Uiso 1 d . .
HN4B H 0.2619(24) 0.1010(43) 0.5290(18) 0.103(15) Uiso 1 d . .
HN5A H 0.7157(20) 0.1451(38) -0.0171(17) 0.081(12) Uiso 1 d . .
HN5B H 0.7631(24) 0.0387(45) -0.0269(19) 0.107(15) Uiso 1 d . .
HW1A H 0.5379(17) 0.2276(33) 0.0110(15) 0.064(9) Uiso 1 d . .
HW1B H 0.4756(20) 0.2288(37) -0.0362(15) 0.074(11) Uiso 1 d . .
HW2A H 0.6861(22) 0.0472(45) 0.2528(21) 0.108(15) Uiso 1 d . .
HW2B H 0.6814(23) 0.0134(48) 0.3112(21) 0.109(16) Uiso 1 d . .
HW3A H 0.5962(23) 0.2424(43) 0.4323(18) 0.097(13) Uiso 1 d . .
HW3B H 0.6645(24) 0.1809(47) 0.4206(19) 0.103(15) Uiso 1 d . .

loop_
_atom_type_symbol
_atom_type_description
_atom_type_scat_dispersion_real
_atom_type_scat_dispersion_imag
_atom_type_scat_source
C C 0.0181 0.0091 'International Tables Vol C Tables 4.2.6.8 and 6.1.1.4'
H H 0.0000 0.0000 'International Tables Vol C Tables 4.2.6.8 and 6.1.1.4'
N N 0.0311 0.0180 'International Tables Vol C Tables 4.2.6.8 and 6.1.1.4'
O O 0.0492 0.0322 'International Tables Vol C Tables 4.2.6.8 and 6.1.1.4'
Al Al 0.2130 0.2455 'International Tables Vol C Tables 4.2.6.8 and 6.1.1.4'

loop_
_geom_angle_atom_site_label_1
_geom_angle_atom_site_label_2
_geom_angle_atom_site_label_3
_geom_angle
_geom_angle_site_symmetry_1
_geom_angle_site_symmetry_3
_geom_angle_publ_flag
O3 Al O13 177.18(6) . . ?
O3 Al O5 85.88(6) . . ?
O13 Al O5 94.03(6) . . ?
O3 Al O15 94.47(6) . . ?
O13 Al O15 85.58(6) . . ?
O5 Al O15 179.23(6) . . ?
O3 Al O1 90.33(6) . . ?
O13 Al O1 92.49(6) . . ?
O5 Al O1 89.79(6) . . ?
O15 Al O1 90.90(6) . . ?
O3 Al O11 88.56(6) . . ?
O13 Al O11 88.62(6) . . ?
O5 Al O11 89.49(6) . . ?
O15 Al O11 89.83(6) . . ?
O1 Al O11 178.72(6) . . ?
C1 O1 Al 129.10(14) . . ?
C3 O3 Al 108.02(10) . . ?
C4 O5 Al 111.82(12) . . ?
C11 O11 Al 131.06(12) . . ?
C13 O13 Al 107.96(10) . . ?
C14 O15 Al 111.05(12) . . ?
O2 C1 O1 122.6(2) . . ?
O2 C1 C2 117.3(2) . . ?
O1 C1 C2 120.1(2) . . ?
O3 C3 C5 110.7(2) . . ?
O3 C3 C2 109.7(2) . . ?
C5 C3 C2 109.8(2) . . ?
O3 C3 C4 108.20(15) . . ?
C5 C3 C4 110.9(2) . . ?
C2 C3 C4 107.6(2) . . ?
C1 C2 C3 114.5(2) . . ?
O4 C4 O5 124.3(2) . . ?
O4 C4 C3 121.9(2) . . ?
O5 C4 C3 113.7(2) . . ?
C6 C5 C3 111.6(2) . . ?
O6 C6 O7 123.2(2) . . ?
O6 C6 C5 123.3(2) . . ?
O7 C6 C5 113.5(2) . . ?
O12 C11 O11 121.6(2) . . ?
O12 C11 C12 119.5(2) . . ?
O11 C11 C12 118.9(2) . . ?
C11 C12 C13 114.8(2) . . ?
O13 C13 C15 111.1(2) . . ?
O13 C13 C12 109.8(2) . . ?
C15 C13 C12 108.6(2) . . ?
O13 C13 C14 108.38(14) . . ?
C15 C13 C14 111.8(2) . . ?
C12 C13 C14 107.0(2) . . ?
O14 C14 O15 123.6(2) . . ?
O14 C14 C13 121.6(2) . . ?
O15 C14 C13 114.6(2) . . ?
C16 C15 C13 116.6(2) . . ?
O16 C16 O17 123.5(2) . . ?
O16 C16 C15 120.3(2) . . ?
O17 C16 C15 116.1(2) . . ?

loop_
_geom_bond_atom_site_label_1
_geom_bond_atom_site_label_2
_geom_bond_distance
_geom_bond_site_symmetry_2
_geom_bond_publ_flag
Al O3 1.8355(13) . ?
Al O13 1.8460(13) . ?
Al O5 1.8992(14) . ?
Al O15 1.9039(14) . ?
Al O1 1.9372(15) . ?
Al O11 1.9588(14) . ?
O1 C1 1.275(2) . ?
O3 C3 1.412(2) . ?
O5 C4 1.285(2) . ?
O11 C11 1.284(2) . ?
O13 C13 1.419(2) . ?
O15 C14 1.283(2) . ?
O2 C1 1.241(3) . ?
O4 C4 1.233(2) . ?
O6 C6 1.206(3) . ?
O7 C6 1.312(3) . ?
C1 C2 1.516(3) . ?
C3 C5 1.533(3) . ?
C3 C2 1.535(3) . ?
C3 C4 1.546(3) . ?
C5 C6 1.497(3) . ?
O12 C11 1.235(2) . ?
O14 C14 1.238(2) . ?
O16 C16 1.234(3) . ?
O17 C16 1.256(3) . ?
C11 C12 1.513(3) . ?
C12 C13 1.539(3) . ?
C13 C15 1.527(3) . ?
C13 C14 1.540(3) . ?
C15 C16 1.510(3) . ?
